data_7026590
loop_
_publ_author_name
'Moatazedi, Zohreh'
'Katz, Michael J.'
'Leznoff, Daniel B.'

_publ_section_title
;
 Synthesis and characterization of a series of halide-bridged,
 multinuclear iron(II) and cobalt(II) diamido complexes and a dinuclear,
 high-spin cobalt(II) alkyl derivative.
;
_journal_issue 41
_journal_name_full 'Dalton transactions (Cambridge, England : 2003)'
_journal_page_first 9889
_journal_page_last 9896
_journal_paper_doi 10.1039/c0dt00524j
_journal_volume 39
_journal_year 2010
_chemical_formula_moiety 'C20 H52 Co2 N2 O1 Si4'
_chemical_formula_sum 'C20 H52 Co2 N2 O Si4'
_chemical_formula_weight 566.86
_chemical_name_systematic ?
_space_group_IT_number 2
_symmetry_cell_setting triclinic
_symmetry_space_group_name_Hall '-P 1'
_symmetry_space_group_name_H-M 'P -1'
_atom_sites_solution_hydrogens geom
_atom_sites_solution_primary direct
_cell_angle_alpha 100.32(4)
_cell_angle_beta 103.76(4)
_cell_angle_gamma 113.45(3)
_cell_formula_units_Z 2
_cell_length_a 10.85(3)
_cell_length_b 11.62(3)
_cell_length_c 14.67(7)
_cell_measurement_reflns_used 5704
_cell_measurement_temperature 293
_cell_measurement_theta_max 28.7
_cell_measurement_theta_min 2.46
_cell_volume 1568(10)
_computing_cell_refinement ' Bruker SMART APEX II'
_computing_data_collection ' Bruker SMART APEX II'
_computing_data_reduction ' Bruker SMART APEX II'
_computing_molecular_graphics 'CAMERON (Watkin et al., 1996)'
_computing_publication_material 'CRYSTALS (Betteridge et al., 2003)'
_computing_structure_refinement 'CRYSTALS (Betteridge et al., 2003)'
_computing_structure_solution ' SIR92 (Altomare et al, 1994)'
_diffrn_ambient_temperature 293
_diffrn_detector_type 'APEX II CCD'
_diffrn_measured_fraction_theta_full 0.996
_diffrn_measured_fraction_theta_max 0.892
_diffrn_measurement_device_type 'Bruker Smart APEX II'
_diffrn_measurement_method '\w and \f scans'
_diffrn_radiation_monochromator graphite
_diffrn_radiation_type 'Mo K\a'
_diffrn_radiation_wavelength 0.70930
_diffrn_reflns_av_R_equivalents 0.109
_diffrn_reflns_limit_h_max 13
_diffrn_reflns_limit_h_min -14
_diffrn_reflns_limit_k_max 15
_diffrn_reflns_limit_k_min -15
_diffrn_reflns_limit_l_max 18
_diffrn_reflns_limit_l_min -19
_diffrn_reflns_number 14320
_diffrn_reflns_theta_full 25.066
_diffrn_reflns_theta_max 28.812
_diffrn_reflns_theta_min 1.502
_exptl_absorpt_coefficient_mu 1.223
_exptl_absorpt_correction_T_max 0.7458
_exptl_absorpt_correction_T_min 0.6192
_exptl_absorpt_correction_type multi-scan
_exptl_crystal_colour brown
_exptl_crystal_density_diffrn 1.200
_exptl_crystal_description block
_exptl_crystal_F_000 608.000
_exptl_crystal_size_max 0.40
_exptl_crystal_size_mid 0.30
_exptl_crystal_size_min 0.25
_refine_diff_density_max 0.56
_refine_diff_density_min -0.50
_refine_ls_extinction_method none
_refine_ls_goodness_of_fit_ref 1.3142
_refine_ls_hydrogen_treatment constr
_refine_ls_matrix_type full
_refine_ls_number_parameters 283
_refine_ls_number_reflns 2237
_refine_ls_number_restraints 46
_refine_ls_R_factor_all 0.2378
_refine_ls_R_factor_gt 0.0760
_refine_ls_shift/su_max 0.0002551
_refine_ls_shift/su_mean 0.0000853
_refine_ls_structure_factor_coef F
_refine_ls_weighting_details
;
Method= Modified Sheldrick
w=1/[\s^2^(F) + ( 0.02P)^2^]
,where P=(max(Fo,0) + 2Fc)/3
;
_refine_ls_weighting_scheme calc
_refine_ls_wR_factor_all 0.1254
_refine_ls_wR_factor_gt 0.0600
_refine_ls_wR_factor_ref 0.0535
_reflns_limit_h_max 14
_reflns_limit_h_min -14
_reflns_limit_k_max 15
_reflns_limit_k_min -15
_reflns_limit_l_max 19
_reflns_limit_l_min 0
_reflns_number_gt 2567
_reflns_number_total 7317
_reflns_threshold_expression I>2.0\s(I)
_oxford_diffrn_Wilson_B_factor 1.98
_oxford_diffrn_Wilson_scale 74.24
_oxford_refine_ls_r_factor_ref 0.0602
_oxford_refine_ls_scale 0.1577(4)
_oxford_reflns_number_all 7317
_oxford_reflns_threshold_expression_ref I>2.5\s(I)
_cod_data_source_file c0dt00524j.txt
_cod_data_source_block '[(tBut)2NON]Co2(CH2SiMe3)2'
_cod_depositor_comments
;
The following automatic conversions were performed:

'_symmetry_cell_setting' value 'Triclinic' changed to 'triclinic'
according to /home/saulius/struct/CIF-dictionaries/cif_core.dic
dictionary named 'cif_core.dic' version 2.4.2 from
2011-04-26.

'_refine_ls_matrix_type' value 'Full' changed to 'full'
according to /home/saulius/struct/CIF-dictionaries/cif_core.dic
dictionary named 'cif_core.dic' version 2.4.2 from 2011-04-26.

Automatic conversion script
Id: cif_fix_values 1891 2012-01-12 08:04:46Z andrius 
;
_cod_original_sg_symbol_H-M 'P -1 '
_cod_original_formula_sum 'C20 H52 Co2 N2 O1 Si4'
_cod_database_code 7026590

loop_
_symmetry_equiv_pos_as_xyz
x,y,z
-x,-y,-z

loop_
_atom_site_label
_atom_site_type_symbol
_atom_site_fract_x
_atom_site_fract_y
_atom_site_fract_z
_atom_site_U_iso_or_equiv
_atom_site_occupancy
_atom_site_adp_type
_atom_site_refinement_flags_posn
_atom_site_refinement_flags_adp
_atom_site_refinement_flags_occupancy
_atom_site_disorder_group
Co1 Co 0.38992(13) 0.16003(12) 0.71652(9) 0.0466 1.0000 Uani . . . .
Co2 Co 0.51257(12) 0.41138(12) 0.79918(9) 0.0449 1.0000 Uani . . . .
Si1 Si 0.6506(3) 0.3253(3) 0.6830(2) 0.0670 1.0000 Uani . . . .
Si2 Si 0.3660(3) 0.3304(3) 0.5932(2) 0.0621 1.0000 Uani . . . .
Si4 Si 0.7251(3) 0.7387(3) 0.8938(2) 0.0624 1.0000 Uani . . . .
Si30 Si 0.2071(7) -0.1649(6) 0.6913(4) 0.0525 0.609(15) Uani D U P 1
Si31 Si 0.2372(10) -0.1718(9) 0.6876(7) 0.0525 0.391(15) Uani D U P 2
N1 N 0.5953(7) 0.2884(6) 0.7794(6) 0.0481 1.0000 Uani . . . .
N2 N 0.3235(7) 0.2930(6) 0.6937(5) 0.0419 1.0000 Uani . . . .
O1 O 0.5371(6) 0.3756(6) 0.6346(4) 0.0581 1.0000 Uani . . . .
C1 C 0.6297(12) 0.1839(10) 0.5902(9) 0.1091 1.0000 Uani . . . .
C2 C 0.8296(10) 0.4623(10) 0.7150(9) 0.0957 1.0000 Uani . . . .
C3 C 0.3431(11) 0.4682(10) 0.5619(8) 0.0953 1.0000 Uani . . . .
C4 C 0.2807(11) 0.1879(11) 0.4798(7) 0.1012 1.0000 Uani . . . .
C11 C 0.6747(11) 0.2628(10) 0.8641(9) 0.0711 1.0000 Uani . . . .
C21 C 0.1890(10) 0.2717(10) 0.7106(8) 0.0585 1.0000 Uani . . . .
C31 C 0.2919(9) -0.0293(7) 0.6458(6) 0.0710 1.0000 Uani D . . .
C32 C 0.1157(10) -0.3245(8) 0.5907(6) 0.1016 1.0000 Uani D . . .
C33 C 0.0667(15) -0.1515(12) 0.7318(12) 0.0785 0.609(15) Uani D U P 1
C34 C 0.3230(17) -0.1780(12) 0.7923(8) 0.0918 0.609(15) Uani D U P 1
C35 C 0.159(2) -0.1558(14) 0.7821(9) 0.0771 0.391(15) Uani D U P 2
C36 C 0.3915(14) -0.1923(14) 0.7488(13) 0.0708 0.391(15) Uani D U P 2
C41 C 0.5777(9) 0.5879(8) 0.8883(7) 0.0581 1.0000 Uani . . . .
C42 C 0.9002(9) 0.7459(10) 0.9514(7) 0.0857 1.0000 Uani . . . .
C43 C 0.7090(11) 0.7530(11) 0.7688(7) 0.0951 1.0000 Uani . . . .
C44 C 0.7281(11) 0.8894(9) 0.9679(8) 0.0912 1.0000 Uani . . . .
C111 C 0.7227(13) 0.1617(12) 0.8305(10) 0.1236 1.0000 Uani . . . .
C112 C 0.8007(11) 0.3880(11) 0.9358(8) 0.1130 1.0000 Uani . . . .
C113 C 0.5776(11) 0.2087(10) 0.9200(7) 0.0856 1.0000 Uani . . . .
C211 C 0.1893(10) 0.2236(11) 0.7987(8) 0.0869 1.0000 Uani . . . .
C212 C 0.0610(9) 0.1675(11) 0.6242(8) 0.0919 1.0000 Uani . . . .
C213 C 0.1750(11) 0.3965(11) 0.7310(9) 0.1064 1.0000 Uani . . . .
H11 H 0.6493 0.2103 0.5347 0.134(12) 1.0000 Uiso R . . .
H12 H 0.5337 0.1148 0.5693 0.134(12) 1.0000 Uiso R . . .
H13 H 0.6953 0.1535 0.6187 0.134(12) 1.0000 Uiso R . . .
H21 H 0.8529 0.4692 0.6565 0.119(12) 1.0000 Uiso R . . .
H22 H 0.8327 0.5432 0.7474 0.119(12) 1.0000 Uiso R . . .
H23 H 0.8976 0.4458 0.7583 0.119(12) 1.0000 Uiso R . . .
H31 H 0.3785 0.4848 0.5092 0.115(12) 1.0000 Uiso R . . .
H32 H 0.2435 0.4460 0.5417 0.116(12) 1.0000 Uiso R . . .
H33 H 0.3958 0.5450 0.6189 0.115(12) 1.0000 Uiso R . . .
H41 H 0.3146 0.2155 0.4290 0.119(12) 1.0000 Uiso R . . .
H42 H 0.1789 0.1547 0.4592 0.119(12) 1.0000 Uiso R . . .
H43 H 0.3052 0.1205 0.4934 0.119(12) 1.0000 Uiso R . . .
H311 H 0.3629 -0.0461 0.6261 0.091(17) 0.609(15) Uiso R . P 1
H312 H 0.2185 -0.0399 0.5886 0.091(17) 0.609(15) Uiso R . P 1
H313 H 0.3542 -0.0405 0.6122 0.091(17) 0.391(15) Uiso R . P 2
H314 H 0.2056 -0.0424 0.5986 0.091(17) 0.391(15) Uiso R . P 2
H321 H 0.0441 -0.3236 0.5383 0.142(12) 0.609(15) Uiso R . P 1
H322 H 0.0717 -0.3949 0.6163 0.142(12) 0.609(15) Uiso R . P 1
H323 H 0.1851 -0.3375 0.5660 0.142(12) 0.609(15) Uiso R . P 1
H324 H 0.0339 -0.3180 0.5544 0.142(12) 0.391(15) Uiso R . P 2
H325 H 0.0853 -0.3959 0.6180 0.142(12) 0.391(15) Uiso R . P 2
H326 H 0.1650 -0.3404 0.5474 0.142(12) 0.391(15) Uiso R . P 2
H331 H 0.1066 -0.1016 0.8015 0.126(12) 0.609(15) Uiso R . P 1
H332 H -0.0075 -0.2390 0.7211 0.126(12) 0.609(15) Uiso R . P 1
H333 H 0.0269 -0.1067 0.6936 0.126(12) 0.609(15) Uiso R . P 1
H341 H 0.3183 -0.1363 0.8535 0.140(12) 0.609(15) Uiso R . P 1
H342 H 0.2952 -0.2696 0.7858 0.140(12) 0.609(15) Uiso R . P 1
H343 H 0.4191 -0.1343 0.7918 0.140(12) 0.609(15) Uiso R . P 1
H351 H 0.0769 -0.1452 0.7520 0.126(12) 0.391(15) Uiso R . P 2
H352 H 0.1290 -0.2334 0.8028 0.126(12) 0.391(15) Uiso R . P 2
H353 H 0.2240 -0.0801 0.8383 0.126(12) 0.391(15) Uiso R . P 2
H361 H 0.3582 -0.2794 0.7555 0.128(12) 0.391(15) Uiso R . P 2
H362 H 0.4550 -0.1807 0.7115 0.128(12) 0.391(15) Uiso R . P 2
H363 H 0.4411 -0.1273 0.8131 0.128(12) 0.391(15) Uiso R . P 2
H411 H 0.6014 0.5804 0.9536 0.077(17) 1.0000 Uiso R . . .
H412 H 0.4959 0.6038 0.8746 0.077(17) 1.0000 Uiso R . . .
H421 H 0.9744 0.8258 0.9510 0.152(12) 1.0000 Uiso R . . .
H422 H 0.9120 0.7447 1.0182 0.152(12) 1.0000 Uiso R . . .
H423 H 0.9048 0.6712 0.9148 0.152(12) 1.0000 Uiso R . . .
H431 H 0.7854 0.8352 0.7736 0.165(12) 1.0000 Uiso R . . .
H432 H 0.6189 0.7509 0.7394 0.165(12) 1.0000 Uiso R . . .
H433 H 0.7149 0.6813 0.7295 0.165(12) 1.0000 Uiso R . . .
H441 H 0.7362 0.8860 1.0338 0.130(12) 1.0000 Uiso R . . .
H442 H 0.8081 0.9668 0.9697 0.130(12) 1.0000 Uiso R . . .
H443 H 0.6411 0.8925 0.9380 0.130(12) 1.0000 Uiso R . . .
H1111 H 0.7674 0.1413 0.8857 0.139(10) 1.0000 Uiso R . . .
H1112 H 0.7892 0.1978 0.7979 0.139(10) 1.0000 Uiso R . . .
H1113 H 0.6404 0.0837 0.7852 0.139(10) 1.0000 Uiso R . . .
H1121 H 0.8534 0.3695 0.9887 0.129(10) 1.0000 Uiso R . . .
H1122 H 0.7666 0.4465 0.9621 0.129(10) 1.0000 Uiso R . . .
H1123 H 0.8615 0.4281 0.9007 0.129(10) 1.0000 Uiso R . . .
H1131 H 0.5496 0.2734 0.9446 0.090(10) 1.0000 Uiso R . . .
H1132 H 0.6258 0.1891 0.9743 0.090(10) 1.0000 Uiso R . . .
H1133 H 0.4946 0.1297 0.8763 0.090(10) 1.0000 Uiso R . . .
H2111 H 0.2659 0.2914 0.8559 0.095(10) 1.0000 Uiso R . . .
H2112 H 0.0998 0.2015 0.8092 0.095(10) 1.0000 Uiso R . . .
H2113 H 0.2036 0.1465 0.7870 0.095(10) 1.0000 Uiso R . . .
H2121 H 0.0703 0.0880 0.6109 0.103(10) 1.0000 Uiso R . . .
H2122 H -0.0253 0.1502 0.6385 0.103(10) 1.0000 Uiso R . . .
H2123 H 0.0580 0.1988 0.5679 0.103(10) 1.0000 Uiso R . . .
H2131 H 0.2608 0.4658 0.7812 0.119(10) 1.0000 Uiso R . . .
H2132 H 0.0949 0.3839 0.7523 0.119(10) 1.0000 Uiso R . . .
H2133 H 0.1612 0.4199 0.6710 0.119(10) 1.0000 Uiso R . . .

loop_
_atom_site_aniso_label
_atom_site_aniso_U_11
_atom_site_aniso_U_22
_atom_site_aniso_U_33
_atom_site_aniso_U_23
_atom_site_aniso_U_13
_atom_site_aniso_U_12
Co1 0.0443(9) 0.0372(8) 0.0518(10) 0.0120(7) 0.0126(7) 0.0157(7)
Co2 0.0375(8) 0.0389(8) 0.0464(9) 0.0084(7) 0.0066(7) 0.0127(7)
Si1 0.060(2) 0.058(2) 0.087(3) 0.020(2) 0.037(2) 0.0255(18)
Si2 0.061(2) 0.063(2) 0.054(2) 0.0256(18) 0.0106(17) 0.0217(17)
Si4 0.063(2) 0.0491(19) 0.052(2) 0.0115(16) 0.0130(16) 0.0096(16)
Si30 0.0527(11) 0.0527(11) 0.0527(11) 0.0164(11) 0.0183(11) 0.0245(11)
Si31 0.0527(11) 0.0527(11) 0.0527(11) 0.0164(11) 0.0183(11) 0.0245(11)
N1 0.045(5) 0.041(5) 0.058(6) 0.020(4) 0.012(4) 0.020(4)
N2 0.032(5) 0.045(5) 0.043(5) 0.011(4) 0.008(4) 0.017(4)
O1 0.064(5) 0.063(5) 0.058(5) 0.030(4) 0.029(4) 0.029(4)
C1 0.125(11) 0.081(9) 0.138(12) 0.020(9) 0.075(10) 0.052(8)
C2 0.063(8) 0.091(9) 0.149(12) 0.044(9) 0.056(8) 0.036(7)
C3 0.082(9) 0.090(9) 0.111(10) 0.065(9) 0.016(7) 0.032(7)
C4 0.119(10) 0.117(11) 0.042(7) 0.027(8) 0.024(7) 0.030(9)
C11 0.046(7) 0.058(8) 0.099(10) 0.035(8) 0.015(7) 0.014(7)
C21 0.041(7) 0.055(7) 0.075(9) 0.022(7) 0.011(6) 0.022(6)
C31 0.084(8) 0.042(7) 0.072(8) 0.001(6) 0.037(7) 0.016(6)
C32 0.126(11) 0.048(7) 0.109(10) 0.026(7) 0.024(8) 0.027(7)
C33 0.061(8) 0.070(8) 0.086(8) 0.014(7) 0.024(7) 0.018(7)
C34 0.085(8) 0.075(8) 0.083(8) 0.022(7) 0.009(7) 0.018(7)
C35 0.069(9) 0.065(9) 0.069(9) 0.012(8) 0.012(8) 0.014(8)
C36 0.060(8) 0.060(9) 0.082(9) 0.010(8) 0.010(8) 0.031(7)
C41 0.053(7) 0.042(6) 0.054(7) 0.000(5) 0.009(5) 0.011(5)
C42 0.044(7) 0.084(9) 0.087(9) 0.008(7) 0.003(6) 0.008(6)
C43 0.096(9) 0.103(10) 0.074(9) 0.043(8) 0.030(7) 0.028(8)
C44 0.102(9) 0.052(7) 0.088(9) 0.011(7) 0.014(7) 0.020(7)
C111 0.115(11) 0.115(12) 0.189(15) 0.079(11) 0.045(11) 0.089(10)
C112 0.067(9) 0.102(11) 0.121(12) 0.041(9) -0.025(8) 0.022(8)
C113 0.086(9) 0.097(10) 0.060(8) 0.031(7) 0.000(7) 0.042(8)
C211 0.055(8) 0.128(11) 0.093(10) 0.041(9) 0.041(7) 0.045(8)
C212 0.034(7) 0.104(10) 0.101(10) 0.022(8) 0.004(7) 0.011(7)
C213 0.068(9) 0.090(10) 0.172(14) 0.033(10) 0.040(9) 0.051(8)

loop_
_atom_type_symbol
_atom_type_scat_dispersion_real
_atom_type_scat_dispersion_imag
_atom_type_scat_Cromer_Mann_a1
_atom_type_scat_Cromer_Mann_b1
_atom_type_scat_Cromer_Mann_a2
_atom_type_scat_Cromer_Mann_b2
_atom_type_scat_Cromer_Mann_a3
_atom_type_scat_Cromer_Mann_b3
_atom_type_scat_Cromer_Mann_a4
_atom_type_scat_Cromer_Mann_b4
_atom_type_scat_Cromer_Mann_c
_atom_type_scat_source
C 0.0033 0.0016 2.3100 20.8439 1.0200 10.2075 1.5886 0.5687 0.8650 51.6512 0.2156 'International Tables Vol C 4.2.6.8 and 6.1.1.4'
H 0.0000 0.0000 0.4930 10.5109 0.3229 26.1257 0.1402 3.1424 0.0408 57.7998 0.0030 'International Tables Vol C 4.2.6.8 and 6.1.1.4'
N 0.0061 0.0033 12.2126 0.0057 3.1322 9.8933 2.0125 28.9975 1.1663 0.5826 -11.5290 'International Tables Vol C 4.2.6.8 and 6.1.1.4'
O 0.0106 0.0060 3.0485 13.2771 2.2868 5.7011 1.5463 0.3239 0.8670 32.9089 0.2508 'International Tables Vol C 4.2.6.8 and 6.1.1.4'
Si 0.0817 0.0704 6.2915 2.4386 3.0353 32.3337 1.9891 0.6785 1.5410 81.6937 1.1407 'International Tables Vol C 4.2.6.8 and 6.1.1.4'
Co 0.3494 0.9721 12.2841 4.2791 7.3409 0.2784 4.0034 13.5359 2.3488 71.1692 1.0118 'International Tables Vol C 4.2.6.8 and 6.1.1.4'

loop_
_geom_angle_atom_site_label_1
_geom_angle_atom_site_label_2
_geom_angle_atom_site_label_3
_geom_angle
_geom_angle_publ_flag
Co2 Co1 N1 49.5(2) yes
Co2 Co1 N2 49.8(3) yes
N1 Co1 N2 95.6(3) yes
Co2 Co1 C31 176.4(2) yes
N1 Co1 C31 132.1(4) yes
N2 Co1 C31 127.3(4) yes
Co2 Co1 O1 51.8(2) yes
N1 Co1 O1 57.4(3) yes
N2 Co1 O1 57.1(3) yes
C31 Co1 O1 125.4(3) yes
Co1 Co2 N1 49.5(2) yes
Co1 Co2 N2 49.7(2) yes
N1 Co2 N2 95.6(4) yes
Co1 Co2 O1 73.2(3) yes
N1 Co2 O1 69.3(3) yes
N2 Co2 O1 68.9(4) yes
Co1 Co2 C41 163.7(3) yes
N1 Co2 C41 135.8(4) yes
N2 Co2 C41 128.6(4) yes
O1 Co2 C41 122.6(3) yes
N1 Si1 O1 99.7(4) yes
N1 Si1 C1 114.8(5) yes
O1 Si1 C1 108.9(5) yes
N1 Si1 C2 116.9(5) yes
O1 Si1 C2 106.5(5) yes
C1 Si1 C2 109.1(5) yes
N2 Si2 O1 99.2(5) yes
N2 Si2 C3 116.9(5) yes
O1 Si2 C3 107.9(4) yes
N2 Si2 C4 114.5(5) yes
O1 Si2 C4 108.9(5) yes
C3 Si2 C4 108.7(5) yes
C41 Si4 C42 111.9(5) yes
C41 Si4 C43 110.2(5) yes
C42 Si4 C43 109.2(6) yes
C41 Si4 C44 112.3(5) yes
C42 Si4 C44 106.4(5) yes
C43 Si4 C44 106.6(5) yes
C31 Si30 C32 110.6(6) yes
C31 Si30 C33 111.0(5) yes
C32 Si30 C33 105.0(5) yes
C31 Si30 C34 115.1(6) yes
C32 Si30 C34 108.4(6) yes
C33 Si30 C34 106.2(5) yes
C31 Si31 C32 114.2(7) yes
C31 Si31 C35 112.5(7) yes
C32 Si31 C35 108.7(6) yes
C31 Si31 C36 110.9(6) yes
C32 Si31 C36 106.4(6) yes
C35 Si31 C36 103.5(7) yes
Co1 N1 Co2 81.1(3) yes
Co1 N1 Si1 104.6(4) yes
Co2 N1 Si1 98.9(4) yes
Co1 N1 C11 115.0(6) yes
Co2 N1 C11 121.4(7) yes
Si1 N1 C11 126.0(7) yes
Co2 N2 Co1 80.5(3) yes
Co2 N2 Si2 99.2(5) yes
Co1 N2 Si2 105.0(4) yes
Co2 N2 C21 121.4(7) yes
Co1 N2 C21 115.4(6) yes
Si2 N2 C21 125.6(6) yes
Co2 O1 Si1 84.1(3) yes
Co2 O1 Si2 84.9(5) yes
Si1 O1 Si2 141.6(4) yes
Co2 O1 Co1 54.99(14) yes
Si1 O1 Co1 71.4(4) yes
Si2 O1 Co1 72.1(2) yes
Si1 C1 H11 109.4 no
Si1 C1 H12 109.3 no
H11 C1 H12 109.6 no
Si1 C1 H13 109.1 no
H11 C1 H13 109.8 no
H12 C1 H13 109.6 no
Si1 C2 H21 110.0 no
Si1 C2 H22 109.9 no
H21 C2 H22 109.3 no
Si1 C2 H23 108.9 no
H21 C2 H23 109.4 no
H22 C2 H23 109.4 no
Si2 C3 H31 109.2 no
Si2 C3 H32 109.3 no
H31 C3 H32 109.8 no
Si2 C3 H33 109.0 no
H31 C3 H33 109.8 no
H32 C3 H33 109.8 no
Si2 C4 H41 109.3 no
Si2 C4 H42 109.3 no
H41 C4 H42 109.8 no
Si2 C4 H43 109.0 no
H41 C4 H43 109.6 no
H42 C4 H43 109.9 no
N1 C11 C111 111.7(10) yes
N1 C11 C112 111.7(9) yes
C111 C11 C112 110.4(10) yes
N1 C11 C113 108.8(9) yes
C111 C11 C113 107.6(10) yes
C112 C11 C113 106.4(11) yes
N2 C21 C211 107.5(8) yes
N2 C21 C212 111.5(9) yes
C211 C21 C212 107.9(9) yes
N2 C21 C213 112.0(8) yes
C211 C21 C213 108.7(10) yes
C212 C21 C213 109.2(9) yes
Co1 C31 Si30 128.1(5) yes
Co1 C31 H311 104.4 no
Si30 C31 H311 104.2 no
Co1 C31 H312 104.7 no
Si30 C31 H312 105.2 no
H311 C31 H312 109.5 no
Si30 C32 H321 110.0 no
Si30 C32 H322 109.3 no
H321 C32 H322 109.5 no
Si30 C32 H323 109.1 no
H321 C32 H323 109.5 no
H322 C32 H323 109.5 no
Si30 C33 H331 109.3 no
Si30 C33 H332 109.3 no
H331 C33 H332 110.1 no
Si30 C33 H333 108.8 no
H331 C33 H333 110.0 no
H332 C33 H333 109.4 no
Si30 C34 H341 110.2 no
Si30 C34 H342 109.5 no
H341 C34 H342 109.4 no
Si30 C34 H343 108.1 no
H341 C34 H343 109.4 no
H342 C34 H343 110.2 no
Si31 C35 H351 105.5 no
Si31 C35 H352 111.3 no
H351 C35 H352 109.5 no
Si31 C35 H353 111.6 no
H351 C35 H353 109.5 no
H352 C35 H353 109.5 no
Si31 C36 H361 108.8 no
Si31 C36 H362 111.1 no
H361 C36 H362 109.5 no
Si31 C36 H363 108.0 no
H361 C36 H363 109.7 no
H362 C36 H363 109.7 no
Co2 C41 Si4 125.7(5) yes
Co2 C41 H411 105.3 no
Si4 C41 H411 105.2 no
Co2 C41 H412 105.4 no
Si4 C41 H412 105.2 no
H411 C41 H412 109.5 no
Si4 C42 H421 108.9 no
Si4 C42 H422 109.5 no
H421 C42 H422 109.6 no
Si4 C42 H423 109.6 no
H421 C42 H423 109.8 no
H422 C42 H423 109.5 no
Si4 C43 H431 108.9 no
Si4 C43 H432 109.2 no
H431 C43 H432 109.6 no
Si4 C43 H433 109.7 no
H431 C43 H433 109.6 no
H432 C43 H433 109.8 no
Si4 C44 H441 109.5 no
Si4 C44 H442 109.7 no
H441 C44 H442 109.5 no
Si4 C44 H443 109.2 no
H441 C44 H443 109.5 no
H442 C44 H443 109.5 no
C11 C111 H1111 110.6 no
C11 C111 H1112 108.1 no
H1111 C111 H1112 109.9 no
C11 C111 H1113 108.3 no
H1111 C111 H1113 109.9 no
H1112 C111 H1113 110.0 no
C11 C112 H1121 110.8 no
C11 C112 H1122 108.9 no
H1121 C112 H1122 109.6 no
C11 C112 H1123 108.2 no
H1121 C112 H1123 109.6 no
H1122 C112 H1123 109.7 no
C11 C113 H1131 108.8 no
C11 C113 H1132 110.4 no
H1131 C113 H1132 109.4 no
C11 C113 H1133 109.0 no
H1131 C113 H1133 109.7 no
H1132 C113 H1133 109.5 no
C21 C211 H2111 109.3 no
C21 C211 H2112 110.2 no
H2111 C211 H2112 109.7 no
C21 C211 H2113 108.6 no
H2111 C211 H2113 109.6 no
H2112 C211 H2113 109.4 no
C21 C212 H2121 109.3 no
C21 C212 H2122 110.4 no
H2121 C212 H2122 109.4 no
C21 C212 H2123 108.5 no
H2121 C212 H2123 109.6 no
H2122 C212 H2123 109.7 no
C21 C213 H2131 109.5 no
C21 C213 H2132 110.5 no
H2131 C213 H2132 109.5 no
C21 C213 H2133 108.2 no
H2131 C213 H2133 109.6 no
H2132 C213 H2133 109.6 no

loop_
_geom_bond_atom_site_label_1
_geom_bond_atom_site_label_2
_geom_bond_distance
_geom_bond_publ_flag
Co1 Co2 2.576(8) yes
Co1 N1 1.982(8) yes
Co1 N2 1.993(8) yes
Co1 C31 1.959(9) yes
Co1 O1 3.012(9) yes
Co2 N1 1.982(8) yes
Co2 N2 1.995(8) yes
Co2 O1 2.471(12) yes
Co2 C41 1.965(10) yes
Si1 N1 1.720(10) yes
Si1 O1 1.634(7) yes
Si1 C1 1.832(11) yes
Si1 C2 1.835(10) yes
Si2 N2 1.722(10) yes
Si2 O1 1.633(8) yes
Si2 C3 1.834(10) yes
Si2 C4 1.851(12) yes
Si4 C41 1.815(9) yes
Si4 C42 1.849(11) yes
Si4 C43 1.843(13) yes
Si4 C44 1.871(11) yes
Si30 C31 1.813(8) yes
Si30 C32 1.859(11) yes
Si30 C33 1.813(8) yes
Si30 C34 1.775(9) yes
Si31 C31 1.795(9) yes
Si31 C32 1.802(12) yes
Si31 C35 1.809(10) yes
Si31 C36 1.829(9) yes
N1 C11 1.485(12) yes
N2 C21 1.470(11) yes
C1 H11 0.961 no
C1 H12 0.958 no
C1 H13 0.958 no
C2 H21 0.958 no
C2 H22 0.958 no
C2 H23 0.958 no
C3 H31 0.959 no
C3 H32 0.960 no
C3 H33 0.960 no
C4 H41 0.958 no
C4 H42 0.960 no
C4 H43 0.960 no
C11 C111 1.515(14) yes
C11 C112 1.509(13) yes
C11 C113 1.499(13) yes
C21 C211 1.496(13) yes
C21 C212 1.509(12) yes
C21 C213 1.502(13) yes
C31 H311 0.960 no
C31 H312 0.960 no
C32 H321 0.960 no
C32 H322 0.960 no
C32 H323 0.960 no
C33 H331 0.973 no
C33 H332 0.969 no
C33 H333 0.969 no
C34 H341 0.963 no
C34 H342 0.962 no
C34 H343 0.964 no
C35 H351 0.960 no
C35 H352 0.960 no
C35 H353 0.960 no
C36 H361 0.962 no
C36 H362 0.962 no
C36 H363 0.965 no
C41 H411 0.960 no
C41 H412 0.960 no
C42 H421 0.959 no
C42 H422 0.961 no
C42 H423 0.961 no
C43 H431 0.960 no
C43 H432 0.959 no
C43 H433 0.959 no
C44 H441 0.960 no
C44 H442 0.960 no
C44 H443 0.960 no
C111 H1111 0.960 no
C111 H1112 0.960 no
C111 H1113 0.958 no
C112 H1121 0.959 no
C112 H1122 0.960 no
C112 H1123 0.960 no
C113 H1131 0.962 no
C113 H1132 0.959 no
C113 H1133 0.960 no
C211 H2111 0.962 no
C211 H2112 0.959 no
C211 H2113 0.961 no
C212 H2121 0.959 no
C212 H2122 0.959 no
C212 H2123 0.959 no
C213 H2131 0.961 no
C213 H2132 0.959 no
C213 H2133 0.961 no
